data_7001887
loop_
_publ_author_name
'Matsumoto, Kenji'
'Matsumoto, Norimasa'
'Ishii, Ayumi'
'Tsukuda, Toshiaki'
'Hasegawa, Miki'
'Tsubomura, Taro'

_publ_section_title
;
 Structural and spectroscopic properties of a
 copper(I)--bis(N-heterocyclic)carbene complex
;
_journal_issue 34
_journal_name_full 'Dalton Transactions'
_journal_page_first 6795
_journal_page_last 6801
_journal_paper_doi 10.1039/b822109j
_journal_year 2009
_chemical_formula_moiety 'C20.25 H29.50 Cu2 F12 N8 O1.25 P2 '
_chemical_formula_sum 'C20.25 H29.5 Cu2 F12 N8 O1.25 P2'
_chemical_formula_weight 822.03
_space_group_IT_number 15
_symmetry_cell_setting monoclinic
_symmetry_Int_Tables_number 15
_symmetry_space_group_name_Hall '-C 2yc'
_symmetry_space_group_name_H-M 'C 1 2/c 1'
_audit_creation_date 2009-05-17
_audit_creation_method 'by CrystalStructure 3.8'
_cell_angle_alpha 90.0000
_cell_angle_beta 111.160(8)
_cell_angle_gamma 90.0000
_cell_formula_units_Z 4
_cell_length_a 18.904(11)
_cell_length_b 14.058(7)
_cell_length_c 14.336(8)
_cell_measurement_reflns_used 2451
_cell_measurement_temperature 123.1
_cell_measurement_theta_max 27.5
_cell_measurement_theta_min 3.0
_cell_volume 3553(3)
_computing_cell_refinement CrystalClear
_computing_data_collection CrystalClear
_computing_data_reduction CrystalStructure
_computing_publication_material 'CrystalStructure 3.8'
_computing_structure_refinement SHELXL
_computing_structure_solution SIR92
_diffrn_detector_area_resol_mean 7.31
_diffrn_measured_fraction_theta_full 0.700
_diffrn_measured_fraction_theta_max 0.700
_diffrn_measurement_device_type 'Rigaku Saturn'
_diffrn_measurement_method \w
_diffrn_radiation_type 'Mo K\a'
_diffrn_radiation_wavelength 0.71070
_diffrn_reflns_av_R_equivalents 0.052
_diffrn_reflns_limit_h_max 22
_diffrn_reflns_limit_h_min -24
_diffrn_reflns_limit_k_max 17
_diffrn_reflns_limit_k_min -16
_diffrn_reflns_limit_l_max 18
_diffrn_reflns_limit_l_min -17
_diffrn_reflns_number 7870
_diffrn_reflns_theta_full 27.45
_diffrn_reflns_theta_max 27.45
_exptl_absorpt_coefficient_mu 1.379
_exptl_absorpt_correction_T_max 0.896
_exptl_absorpt_correction_T_min 0.736
_exptl_absorpt_correction_type numerical
_exptl_absorpt_process_details
;
Higashi, T. (1999). Program for Absorption Correction.
Rigaku Corporation, Tokyo, Japan.
;
_exptl_crystal_colour colorless
_exptl_crystal_density_diffrn 1.537
_exptl_crystal_density_method 'not measured'
_exptl_crystal_description prism
_exptl_crystal_F_000 1652.00
_exptl_crystal_size_max 0.40
_exptl_crystal_size_mid 0.13
_exptl_crystal_size_min 0.08
_platon_squeeze_details
;
The unit cell contains 3 acetone and 2 water molecules which have been
treated as a diffuse contribution to the overall scattering without
specific atom positions by PLATON/SQUEEZE. The formula including
solvent was used to calculate the quantities such as molecular formula,
formula weight, density, F(000), and \m. Therefore, calculated and
reproted formulas are different.
;
_refine_diff_density_max 1.70
_refine_diff_density_min -0.51
_refine_ls_extinction_method none
_refine_ls_goodness_of_fit_ref 0.922
_refine_ls_hydrogen_treatment constr
_refine_ls_number_parameters 191
_refine_ls_number_reflns 2844
_refine_ls_R_factor_gt 0.0846
_refine_ls_shift/su_max 0.0000
_refine_ls_structure_factor_coef Fsqd
_refine_ls_weighting_details 'w = 1/[\s^2^(Fo^2^)+(0.2000P)^2^+0.0000P] where P=(Fo^2^+2Fc^2^)/3'
_refine_ls_weighting_scheme calc
_refine_ls_wR_factor_ref 0.2856
_reflns_number_gt 1424
_reflns_number_total 2844
_reflns_threshold_expression F^2^>2.0\s(F^2^)
_cod_data_source_file b822109j.txt
_cod_data_source_block '__060204CuPF6bisMeNHC'
_cod_original_formula_sum 'C20.25 H29.50 Cu2 F12 N8 O1.25 P2 '
_cod_database_code 7001887

loop_
_symmetry_equiv_pos_site_id
_symmetry_equiv_pos_as_xyz
1 +X,+Y,+Z
2 -X,+Y,1/2-Z
3 -X,-Y,-Z
4 +X,-Y,1/2+Z
5 1/2+X,1/2+Y,+Z
6 1/2-X,1/2+Y,1/2-Z
7 1/2-X,1/2-Y,-Z
8 1/2+X,1/2-Y,1/2+Z

loop_
_atom_site_label
_atom_site_type_symbol
_atom_site_fract_x
_atom_site_fract_y
_atom_site_fract_z
_atom_site_U_iso_or_equiv
_atom_site_adp_type
_atom_site_occupancy
_atom_site_symmetry_multiplicity
_atom_site_calc_flag
_atom_site_refinement_flags
_atom_site_disorder_assembly
_atom_site_disorder_group
Cu(1) Cu 0.57093(6) 0.22043(8) 0.73234(7) 0.0573(5) Uani 1.00 1 d . . .
P(1) P 0.69782(16) -0.0445(2) 0.7997(2) 0.0768(9) Uani 1.00 1 d . . .
F(1) F 0.7089(4) 0.0661(5) 0.7966(5) 0.137(3) Uani 1.00 1 d . . .
F(2) F 0.6089(3) -0.0272(4) 0.7737(3) 0.0872(18) Uani 1.00 1 d . . .
F(3) F 0.6802(4) -0.1519(5) 0.8022(8) 0.169(4) Uani 1.00 1 d . . .
F(4) F 0.7851(3) -0.0596(7) 0.8292(6) 0.145(3) Uani 1.00 1 d . . .
F(5) F 0.7094(3) -0.0348(5) 0.9151(3) 0.102(2) Uani 1.00 1 d . . .
F(6) F 0.6828(4) -0.0487(8) 0.6837(5) 0.175(5) Uani 1.00 1 d . . .
N(1) N 0.6201(4) 0.2143(6) 0.9526(5) 0.067(2) Uani 1.00 1 d . . .
N(2) N 0.6446(5) 0.3493(9) 0.9069(9) 0.113(3) Uani 1.00 1 d . . .
N(3) N 0.4860(4) 0.1327(5) 0.5319(4) 0.062(2) Uani 1.00 1 d . . .
N(4) N 0.5986(4) 0.1710(6) 0.5506(5) 0.070(2) Uani 1.00 1 d . . .
C(1) C 0.5877(5) 0.1266(9) 0.9503(6) 0.079(3) Uani 1.00 1 d . . .
C(2) C 0.6099(5) 0.2668(7) 0.8672(7) 0.065(2) Uani 1.00 1 d . . .
C(3) C 0.6583(7) 0.2606(14) 1.0393(10) 0.111(5) Uani 1.00 1 d . . .
C(4) C 0.6747(8) 0.3427(17) 1.0085(10) 0.136(7) Uani 1.00 1 d . . .
C(5) C 0.6479(10) 0.4318(11) 0.8450(14) 0.157(8) Uani 1.00 1 d . . .
C(6) C 0.5507(5) 0.1710(7) 0.5998(6) 0.060(2) Uani 1.00 1 d . . .
C(7) C 0.4968(7) 0.1110(8) 0.4452(7) 0.085(3) Uani 1.00 1 d . . .
C(8) C 0.5646(7) 0.1320(8) 0.4545(8) 0.086(3) Uani 1.00 1 d . . .
C(9) C 0.6770(6) 0.2021(8) 0.5914(8) 0.086(3) Uani 1.00 1 d . . .
H(1) H 0.6234 0.0855 1.0022 0.095 Uiso 1.00 1 c R . .
H(2) H 0.5783 0.0967 0.8844 0.095 Uiso 1.00 1 c R . .
H(3) H 0.6703 0.2388 1.1060 0.133 Uiso 1.00 1 c R . .
H(4) H 0.7038 0.3912 1.0515 0.163 Uiso 1.00 1 c R . .
H(5) H 0.6934 0.4273 0.8277 0.189 Uiso 1.00 1 c R . .
H(6) H 0.6497 0.4906 0.8826 0.189 Uiso 1.00 1 c R . .
H(7) H 0.6027 0.4323 0.7837 0.189 Uiso 1.00 1 c R . .
H(8) H 0.4596 0.0845 0.3871 0.103 Uiso 1.00 1 c R . .
H(9) H 0.5876 0.1230 0.4061 0.103 Uiso 1.00 1 c R . .
H(10) H 0.6798 0.2700 0.5776 0.103 Uiso 1.00 1 c R . .
H(11) H 0.7069 0.1658 0.5602 0.103 Uiso 1.00 1 c R . .
H(12) H 0.6974 0.1913 0.6638 0.103 Uiso 1.00 1 c R . .

loop_
_atom_site_aniso_label
_atom_site_aniso_U_11
_atom_site_aniso_U_22
_atom_site_aniso_U_33
_atom_site_aniso_U_12
_atom_site_aniso_U_13
_atom_site_aniso_U_23
Cu(1) 0.0577(7) 0.0724(9) 0.0399(5) -0.0091(5) 0.0152(4) -0.0056(4)
P(1) 0.0663(17) 0.101(2) 0.0621(15) -0.0181(15) 0.0222(13) -0.0272(14)
F(1) 0.148(7) 0.136(6) 0.091(4) -0.060(5) -0.001(4) 0.035(4)
F(2) 0.078(4) 0.131(5) 0.049(2) 0.001(3) 0.018(2) -0.015(3)
F(3) 0.096(5) 0.084(5) 0.315(13) -0.011(4) 0.060(7) -0.048(6)
F(4) 0.057(4) 0.225(9) 0.160(7) -0.036(5) 0.047(4) -0.071(7)
F(5) 0.077(4) 0.170(6) 0.052(3) -0.027(4) 0.016(2) 0.015(3)
F(6) 0.097(5) 0.355(14) 0.092(4) -0.095(7) 0.055(4) -0.119(7)
N(1) 0.042(4) 0.100(6) 0.049(4) 0.000(4) 0.005(3) -0.022(4)
N(2) 0.074(6) 0.135(9) 0.141(10) -0.045(7) 0.053(7) -0.044(8)
N(3) 0.090(5) 0.058(4) 0.036(3) -0.034(4) 0.022(3) -0.006(3)
N(4) 0.064(5) 0.097(6) 0.054(4) -0.004(4) 0.029(4) -0.004(4)
C(1) 0.068(6) 0.121(10) 0.043(4) 0.053(7) 0.013(4) 0.005(5)
C(2) 0.054(5) 0.081(7) 0.060(5) -0.005(5) 0.021(4) -0.008(5)
C(3) 0.070(8) 0.192(15) 0.062(7) 0.018(10) 0.012(6) -0.054(9)
C(4) 0.080(9) 0.25(2) 0.070(8) -0.044(12) 0.010(7) -0.082(11)
C(5) 0.215(19) 0.105(11) 0.237(19) -0.067(11) 0.183(18) -0.079(12)
C(6) 0.064(5) 0.066(6) 0.048(4) -0.010(4) 0.017(4) 0.014(4)
C(7) 0.108(9) 0.096(8) 0.055(5) -0.020(7) 0.031(6) -0.027(5)
C(8) 0.100(8) 0.107(9) 0.068(6) -0.023(7) 0.053(6) -0.011(6)
C(9) 0.066(6) 0.135(10) 0.070(6) -0.001(6) 0.040(5) 0.019(6)

loop_
_atom_type_symbol
_atom_type_description
_atom_type_scat_dispersion_real
_atom_type_scat_dispersion_imag
_atom_type_scat_source
C C 0.003 0.002
;
International Tables for Crystallography
(1992, Vol. C, Tables 4.2.6.8 and 6.1.1.4)
;
H H 0.000 0.000
;
International Tables for Crystallography
(1992, Vol. C, Table 6.1.1.4)
;
Cu Cu 0.320 1.265
;
International Tables for Crystallography
(1992, Vol. C, Tables 4.2.6.8 and 6.1.1.4)
;
F F 0.017 0.010
;
International Tables for Crystallography
(1992, Vol. C, Tables 4.2.6.8 and 6.1.1.4)
;
N N 0.006 0.003
;
International Tables for Crystallography
(1992, Vol. C, Tables 4.2.6.8 and 6.1.1.4)
;
P P 0.102 0.094
;
International Tables for Crystallography
(1992, Vol. C, Tables 4.2.6.8 and 6.1.1.4)
;
O O 0.011 0.006
;
International Tables for Crystallography
(1992, Vol. C, Tables 4.2.6.8 and 6.1.1.4)
;

loop_
_geom_angle_atom_site_label_1
_geom_angle_atom_site_label_2
_geom_angle_atom_site_label_3
_geom_angle
_geom_angle_publ_flag
_geom_angle_site_symmetry_1
_geom_angle_site_symmetry_2
_geom_angle_site_symmetry_3
C(2) Cu(1) C(6) 169.7(4) yes . . .
F(1) P(1) F(2) 89.0(4) yes . . .
F(1) P(1) F(3) 175.3(5) yes . . .
F(1) P(1) F(4) 90.2(5) yes . . .
F(1) P(1) F(5) 88.6(4) yes . . .
F(1) P(1) F(6) 89.0(5) yes . . .
F(2) P(1) F(3) 86.4(4) yes . . .
F(2) P(1) F(4) 177.7(4) yes . . .
F(2) P(1) F(5) 88.2(3) yes . . .
F(2) P(1) F(6) 89.2(3) yes . . .
F(3) P(1) F(4) 94.4(5) yes . . .
F(3) P(1) F(5) 90.6(5) yes . . .
F(3) P(1) F(6) 91.7(6) yes . . .
F(4) P(1) F(5) 89.7(4) yes . . .
F(4) P(1) F(6) 92.9(4) yes . . .
F(5) P(1) F(6) 176.4(5) yes . . .
C(1) N(1) C(2) 122.8(7) yes . . .
C(1) N(1) C(3) 122.5(10) yes . . .
C(2) N(1) C(3) 114.4(11) yes . . .
C(2) N(2) C(4) 110.1(14) yes . . .
C(2) N(2) C(5) 122.7(11) yes . . .
C(4) N(2) C(5) 127.2(14) yes . . .
C(1) N(3) C(6) 123.0(7) yes 2_656 . .
C(1) N(3) C(7) 126.3(7) yes 2_656 . .
C(6) N(3) C(7) 110.4(9) yes . . .
C(6) N(4) C(8) 111.2(9) yes . . .
C(6) N(4) C(9) 125.3(8) yes . . .
C(8) N(4) C(9) 123.5(10) yes . . .
N(1) C(1) N(3) 112.2(9) yes . . 2_656
Cu(1) C(2) N(1) 126.2(7) yes . . .
Cu(1) C(2) N(2) 131.9(9) yes . . .
N(1) C(2) N(2) 101.2(8) yes . . .
N(1) C(3) C(4) 103.0(12) yes . . .
N(2) C(4) C(3) 111.2(16) yes . . .
Cu(1) C(6) N(3) 130.7(8) yes . . .
Cu(1) C(6) N(4) 126.2(6) yes . . .
N(3) C(6) N(4) 103.1(7) yes . . .
N(3) C(7) C(8) 109.1(9) yes . . .
N(4) C(8) C(7) 106.2(11) yes . . .
N(1) C(1) H(1) 109.2 no . . .
N(1) C(1) H(2) 109.2 no . . .
N(3) C(1) H(1) 109.2 no 2_656 . .
N(3) C(1) H(2) 109.2 no 2_656 . .
H(1) C(1) H(2) 107.9 no . . .
N(1) C(3) H(3) 128.5 no . . .
C(4) C(3) H(3) 128.5 no . . .
N(2) C(4) H(4) 124 no . . .
C(3) C(4) H(4) 124.4 no . . .
N(2) C(5) H(5) 109.5 no . . .
N(2) C(5) H(6) 109.5 no . . .
N(2) C(5) H(7) 109.5 no . . .
H(5) C(5) H(6) 109.5 no . . .
H(5) C(5) H(7) 109 no . . .
H(6) C(5) H(7) 109.5 no . . .
N(3) C(7) H(8) 125.4 no . . .
C(8) C(7) H(8) 125.4 no . . .
N(4) C(8) H(9) 126.9 no . . .
C(7) C(8) H(9) 126.9 no . . .
N(4) C(9) H(10) 109.5 no . . .
N(4) C(9) H(11) 109.5 no . . .
N(4) C(9) H(12) 109.5 no . . .
H(10) C(9) H(11) 109.5 no . . .
H(10) C(9) H(12) 109.5 no . . .
H(11) C(9) H(12) 109.5 no . . .

loop_
_geom_bond_atom_site_label_1
_geom_bond_atom_site_label_2
_geom_bond_distance
_geom_bond_publ_flag
_geom_bond_site_symmetry_1
_geom_bond_site_symmetry_2
Cu(1) C(2) 1.918(9) yes . .
Cu(1) C(6) 1.927(9) yes . .
P(1) F(1) 1.572(8) yes . .
P(1) F(2) 1.603(7) yes . .
P(1) F(3) 1.550(8) yes . .
P(1) F(4) 1.562(7) yes . .
P(1) F(5) 1.595(6) yes . .
P(1) F(6) 1.584(8) yes . .
N(1) C(1) 1.373(16) yes . .
N(1) C(2) 1.381(13) yes . .
N(1) C(3) 1.358(16) yes . .
N(2) C(2) 1.353(15) yes . .
N(2) C(4) 1.362(19) yes . .
N(2) C(5) 1.47(2) yes . .
N(3) C(1) 1.507(15) yes . 2_656
N(3) C(6) 1.368(10) yes . .
N(3) C(7) 1.364(14) yes . .
N(4) C(6) 1.334(14) yes . .
N(4) C(8) 1.405(12) yes . .
N(4) C(9) 1.451(13) yes . .
C(3) C(4) 1.31(3) yes . .
C(7) C(8) 1.28(2) yes . .
C(1) H(1) 0.990 no . .
C(1) H(2) 0.990 no . .
C(3) H(3) 0.950 no . .
C(4) H(4) 0.950 no . .
C(5) H(5) 0.98 no . .
C(5) H(6) 0.980 no . .
C(5) H(7) 0.980 no . .
C(7) H(8) 0.950 no . .
C(8) H(9) 0.950 no . .
C(9) H(10) 0.980 no . .
C(9) H(11) 0.980 no . .
C(9) H(12) 0.980 no . .

loop_
_geom_contact_atom_site_label_1
_geom_contact_atom_site_label_2
_geom_contact_distance
_geom_contact_publ_flag
_geom_contact_site_symmetry_1
_geom_contact_site_symmetry_2
Cu(1) F(1) 3.259(8) ? . .
Cu(1) F(2) 3.561(6) ? . .
F(1) Cu(1) 3.259(8) ? . .
F(1) C(4) 3.138(16) ? . 7_657
F(1) C(9) 3.375(14) ? . .
F(2) Cu(1) 3.561(6) ? . .
F(2) C(1) 3.461(13) ? . .
F(2) C(7) 3.271(10) ? . 3_656
F(2) C(8) 3.339(15) ? . 4_555
F(3) C(9) 3.295(13) ? . 6_646
F(4) C(5) 3.19(2) ? . 6_646
F(4) C(9) 3.528(15) ? . 6_646
F(5) C(1) 3.396(14) ? . .
F(5) C(4) 3.40(2) ? . 7_657
F(5) C(8) 3.284(16) ? . 4_555
F(6) C(1) 3.359(11) ? . 4_554
F(6) C(3) 3.56(2) ? . 4_554
F(6) C(5) 3.38(2) ? . 6_646
F(6) C(7) 3.344(14) ? . 3_656
N(3) C(7) 3.446(13) ? . 3_656
C(1) F(2) 3.461(13) ? . .
C(1) F(5) 3.396(14) ? . .
C(1) F(6) 3.359(11) ? . 4_555
C(3) F(6) 3.56(2) ? . 4_555
C(4) F(1) 3.138(16) ? . 7_657
C(4) F(5) 3.40(2) ? . 7_657
C(5) F(4) 3.19(2) ? . 6_656
C(5) F(6) 3.38(2) ? . 6_656
C(7) F(2) 3.271(10) ? . 3_656
C(7) F(6) 3.344(14) ? . 3_656
C(7) N(3) 3.446(13) ? . 3_656
C(7) C(7) 3.477(15) ? . 3_656
C(8) F(2) 3.339(15) ? . 4_554
C(8) F(5) 3.284(16) ? . 4_554
C(9) F(1) 3.375(14) ? . .
C(9) F(3) 3.295(13) ? . 6_656
C(9) F(4) 3.528(15) ? . 6_656
P(1) H(2) 3.534 ? . .
P(1) H(4) 3.128 ? . 7_657
P(1) H(5) 3.230 ? . 6_646
P(1) H(8) 3.255 ? . 3_656
P(1) H(9) 3.191 ? . 4_555
P(1) H(10) 3.509 ? . 6_646
F(1) H(2) 3.178 ? . .
F(1) H(3) 3.519 ? . 7_657
F(1) H(4) 2.287 ? . 7_657
F(1) H(5) 3.574 ? . 6_646
F(1) H(12) 2.544 ? . .
F(2) H(1) 3.559 ? . .
F(2) H(2) 2.559 ? . .
F(2) H(8) 2.343 ? . 3_656
F(2) H(9) 2.476 ? . 4_555
F(3) H(3) 3.009 ? . 4_554
F(3) H(8) 3.173 ? . 3_656
F(3) H(9) 2.707 ? . 4_555
F(3) H(10) 2.808 ? . 6_646
F(3) H(11) 3.553 ? . 4_555
F(3) H(11) 3.460 ? . 6_646
F(3) H(12) 3.104 ? . 6_646
F(4) H(4) 2.882 ? . 7_657
F(4) H(5) 2.433 ? . 6_646
F(4) H(7) 3.101 ? . 6_646
F(4) H(10) 2.707 ? . 6_646
F(4) H(12) 3.515 ? . 6_646
F(5) H(1) 2.919 ? . .
F(5) H(2) 2.993 ? . .
F(5) H(4) 2.535 ? . 7_657
F(5) H(6) 3.211 ? . 7_657
F(5) H(9) 2.577 ? . 4_555
F(5) H(10) 3.432 ? . 6_646
F(5) H(11) 2.791 ? . 4_555
F(6) H(1) 2.489 ? . 4_554
F(6) H(3) 2.873 ? . 4_554
F(6) H(5) 2.427 ? . 6_646
F(6) H(8) 2.562 ? . 3_656
F(6) H(12) 3.406 ? . .
N(3) H(8) 3.296 ? . 3_656
C(1) H(9) 3.566 ? . 4_555
C(7) H(1) 3.553 ? . 4_554
C(7) H(2) 3.554 ? . 4_554
C(7) H(8) 3.548 ? . 3_656
C(8) H(1) 3.241 ? . 4_554
C(8) H(2) 3.405 ? . 4_554
H(1) F(2) 3.559 ? . .
H(1) F(5) 2.919 ? . .
H(1) F(6) 2.489 ? . 4_555
H(1) C(7) 3.553 ? . 4_555
H(1) C(8) 3.241 ? . 4_555
H(1) H(5) 3.446 ? . 7_657
H(1) H(9) 3.206 ? . 4_555
H(2) P(1) 3.534 ? . .
H(2) F(1) 3.178 ? . .
H(2) F(2) 2.559 ? . .
H(2) F(5) 2.993 ? . .
H(2) C(7) 3.554 ? . 4_555
H(2) C(8) 3.405 ? . 4_555
H(2) H(8) 3.404 ? . 4_555
H(2) H(9) 3.103 ? . 4_555
H(3) F(1) 3.519 ? . 7_657
H(3) F(3) 3.009 ? . 4_555
H(3) F(6) 2.873 ? . 4_555
H(3) H(5) 3.351 ? . 7_657
H(3) H(12) 3.486 ? . 7_657
H(4) P(1) 3.128 ? . 7_657
H(4) F(1) 2.287 ? . 7_657
H(4) F(4) 2.882 ? . 7_657
H(4) F(5) 2.535 ? . 7_657
H(5) P(1) 3.230 ? . 6_656
H(5) F(1) 3.574 ? . 6_656
H(5) F(4) 2.433 ? . 6_656
H(5) F(6) 2.427 ? . 6_656
H(5) H(1) 3.446 ? . 7_657
H(5) H(3) 3.351 ? . 7_657
H(6) F(5) 3.211 ? . 7_657
H(6) H(11) 3.533 ? . 6_656
H(7) F(4) 3.101 ? . 6_656
H(8) P(1) 3.255 ? . 3_656
H(8) F(2) 2.343 ? . 3_656
H(8) F(3) 3.173 ? . 3_656
H(8) F(6) 2.562 ? . 3_656
H(8) N(3) 3.296 ? . 3_656
H(8) C(7) 3.548 ? . 3_656
H(8) H(2) 3.404 ? . 4_554
H(9) P(1) 3.191 ? . 4_554
H(9) F(2) 2.476 ? . 4_554
H(9) F(3) 2.707 ? . 4_554
H(9) F(5) 2.577 ? . 4_554
H(9) C(1) 3.566 ? . 4_554
H(9) H(1) 3.206 ? . 4_554
H(9) H(2) 3.103 ? . 4_554
H(10) P(1) 3.509 ? . 6_656
H(10) F(3) 2.808 ? . 6_656
H(10) F(4) 2.707 ? . 6_656
H(10) F(5) 3.432 ? . 6_656
H(10) H(11) 3.515 ? . 7_656
H(11) F(3) 3.553 ? . 4_554
H(11) F(3) 3.460 ? . 6_656
H(11) F(5) 2.791 ? . 4_554
H(11) H(6) 3.533 ? . 6_646
H(11) H(10) 3.515 ? . 7_656
H(12) F(1) 2.544 ? . .
H(12) F(3) 3.104 ? . 6_656
H(12) F(4) 3.515 ? . 6_656
H(12) F(6) 3.406 ? . .
H(12) H(3) 3.486 ? . 7_657

loop_
_geom_torsion_atom_site_label_1
_geom_torsion_atom_site_label_2
_geom_torsion_atom_site_label_3
_geom_torsion_atom_site_label_4
_geom_torsion
_geom_torsion_publ_flag
_geom_torsion_site_symmetry_1
_geom_torsion_site_symmetry_2
_geom_torsion_site_symmetry_3
_geom_torsion_site_symmetry_4
C(2) Cu(1) C(6) N(3) 162(2) ? . . . .
C(2) Cu(1) C(6) N(4) -21(2) ? . . . .
C(6) Cu(1) C(2) N(1) -95(2) ? . . . .
C(6) Cu(1) C(2) N(2) 73(2) ? . . . .
C(1) N(1) C(2) Cu(1) -15.0(14) ? . . . .
C(1) N(1) C(2) N(2) 173.7(10) ? . . . .
C(2) N(1) C(1) N(3) -95.5(11) ? . . . 2_656
C(1) N(1) C(3) C(4) -175.6(12) ? . . . .
C(3) N(1) C(1) N(3) 77.7(12) ? . . . 2_656
C(2) N(1) C(3) C(4) -1.9(16) ? . . . .
C(3) N(1) C(2) Cu(1) 171.3(9) ? . . . .
C(3) N(1) C(2) N(2) 0.0(12) ? . . . .
C(2) N(2) C(4) C(3) -3.2(19) ? . . . .
C(4) N(2) C(2) Cu(1) -168.7(10) ? . . . .
C(4) N(2) C(2) N(1) 1.8(14) ? . . . .
C(5) N(2) C(2) Cu(1) 11.0(19) ? . . . .
C(5) N(2) C(2) N(1) -178.5(13) ? . . . .
C(5) N(2) C(4) C(3) 177.1(16) ? . . . .
C(1) N(3) C(6) Cu(1) 3.3(13) ? 2_656 . . .
C(1) N(3) C(6) N(4) -173.9(8) ? 2_656 . . .
C(6) N(3) C(1) N(1) 69.9(10) ? . . 2_656 2_656
C(1) N(3) C(7) C(8) 174.6(10) ? 2_656 . . .
C(7) N(3) C(1) N(1) -103.0(10) ? . . 2_656 2_656
C(6) N(3) C(7) C(8) 1.0(12) ? . . . .
C(7) N(3) C(6) Cu(1) 177.2(7) ? . . . .
C(7) N(3) C(6) N(4) 0.0(10) ? . . . .
C(6) N(4) C(8) C(7) 1.5(12) ? . . . .
C(8) N(4) C(6) Cu(1) -178.2(7) ? . . . .
C(8) N(4) C(6) N(3) -0.9(10) ? . . . .
C(9) N(4) C(6) Cu(1) 4.8(14) ? . . . .
C(9) N(4) C(6) N(3) -177.8(9) ? . . . .
C(9) N(4) C(8) C(7) 178.5(10) ? . . . .
N(1) C(3) C(4) N(2) 3.0(18) ? . . . .
N(3) C(7) C(8) N(4) -1.4(12) ? . . . .

loop_
_platon_squeeze_void_nr
_platon_squeeze_void_average_x
_platon_squeeze_void_average_y
_platon_squeeze_void_average_z
_platon_squeeze_void_volume
_platon_squeeze_void_count_electrons
_platon_squeeze_void_content
1 0.000 0.000 0.009 452 57 ' '
2 0.500 0.500 0.248 452 57 ' '
